data_4119373
loop_
_publ_author_name
'Jonas S. Laursen'
'Jens Engel-Andreasen'
'Peter Fristrup'
'Pernille Harris'
'Christian A. Olsen'

_publ_section_title
;
 Cis-Trans Amide Bond Rotamers in \b-Peptoids and Peptoids: Evaluation of
 Stereoelectronic Effects in Backbone and Side Chains
;
_journal_name_full 'Journal of the American Chemical Society'
_journal_page_first 2835
_journal_page_last 2844
_journal_paper_doi 10.1021/ja312532x
_journal_volume 135
_journal_year 2013
_chemical_formula_moiety 'C22 H27 N O3'
_chemical_formula_sum 'C22 H27 N O3'
_chemical_formula_weight 353.45
_chemical_name_systematic
; 
 ? 
;
_space_group_IT_number 14
_symmetry_cell_setting monoclinic
_symmetry_space_group_name_Hall '-P 2ybc'
_symmetry_space_group_name_H-M 'P 1 21/c 1'
_atom_sites_solution_hydrogens geom
_atom_sites_solution_primary direct
_atom_sites_solution_secondary difmap
_audit_creation_method SHELXL-97
_cell_angle_alpha 90.00
_cell_angle_beta 102.82(3)
_cell_angle_gamma 90.00
_cell_formula_units_Z 4
_cell_length_a 9.0851(18)
_cell_length_b 19.077(4)
_cell_length_c 11.883(2)
_cell_measurement_reflns_used 3026
_cell_measurement_temperature 120(2)
_cell_measurement_theta_max 21.859
_cell_measurement_theta_min 2.535
_cell_volume 2008.2(7)
_computing_structure_refinement 'SHELXL-97 (Sheldrick, 1997)'
_computing_structure_solution 'SHELXS-97 (Sheldrick, 1990)'
_diffrn_ambient_temperature 120(2)
_diffrn_measured_fraction_theta_full 0.997
_diffrn_measured_fraction_theta_max 0.997
_diffrn_measurement_device_type 'Bruker SMART platform ccd'
_diffrn_measurement_method 'profile data from \w scans'
_diffrn_radiation_monochromator graphite
_diffrn_radiation_source 'fine-focus sealed tube'
_diffrn_radiation_type MoK\a
_diffrn_radiation_wavelength 0.71073
_diffrn_reflns_av_R_equivalents 0.0627
_diffrn_reflns_av_sigmaI/netI 0.0463
_diffrn_reflns_limit_h_max 12
_diffrn_reflns_limit_h_min -12
_diffrn_reflns_limit_k_max 25
_diffrn_reflns_limit_k_min -25
_diffrn_reflns_limit_l_max 15
_diffrn_reflns_limit_l_min -15
_diffrn_reflns_number 27656
_diffrn_reflns_theta_full 28.32
_diffrn_reflns_theta_max 28.32
_diffrn_reflns_theta_min 2.06
_exptl_absorpt_coefficient_mu 0.077
_exptl_absorpt_correction_T_max 1.0
_exptl_absorpt_correction_T_min 0.85
_exptl_absorpt_correction_type multi-scan
_exptl_absorpt_process_details 'SADABS, Bruker (2000)'
_exptl_crystal_colour colourless
_exptl_crystal_density_diffrn 1.169
_exptl_crystal_description plate
_exptl_crystal_F_000 760
_exptl_crystal_size_max 0.17
_exptl_crystal_size_mid 0.15
_exptl_crystal_size_min 0.07
_refine_diff_density_max 0.252
_refine_diff_density_min -0.245
_refine_diff_density_rms 0.051
_refine_ls_extinction_method none
_refine_ls_goodness_of_fit_ref 1.038
_refine_ls_hydrogen_treatment constr
_refine_ls_matrix_type full
_refine_ls_number_parameters 239
_refine_ls_number_reflns 4984
_refine_ls_number_restraints 0
_refine_ls_restrained_S_all 1.038
_refine_ls_R_factor_all 0.0848
_refine_ls_R_factor_gt 0.0511
_refine_ls_shift/su_max 0.000
_refine_ls_shift/su_mean 0.000
_refine_ls_structure_factor_coef Fsqd
_refine_ls_weighting_details 'calc w=1/[\s^2^(Fo^2^)+(0.0375P)^2^+0.8885P] where P=(Fo^2^+2Fc^2^)/3'
_refine_ls_weighting_scheme calc
_refine_ls_wR_factor_gt 0.1023
_refine_ls_wR_factor_ref 0.1235
_reflns_number_gt 3443
_reflns_number_total 4984
_reflns_threshold_expression >2sigma(I)
_cod_data_source_file ja312532x_si_002.cif
_cod_data_source_block isla1m_abs
_cod_original_sg_symbol_H-M 'P 21/c'
_cod_database_code 4119373

loop_
_symmetry_equiv_pos_as_xyz
'x, y, z'
'-x, y+1/2, -z+1/2'
'-x, -y, -z'
'x, -y-1/2, z-1/2'

loop_
_atom_site_label
_atom_site_type_symbol
_atom_site_fract_x
_atom_site_fract_y
_atom_site_fract_z
_atom_site_U_iso_or_equiv
_atom_site_adp_type
_atom_site_occupancy
_atom_site_symmetry_multiplicity
_atom_site_calc_flag
_atom_site_refinement_flags
C1 C 0.2834(2) 0.53170(9) 0.58183(15) 0.0316(4) Uani 1 1 d .
C2 C 0.1571(2) 0.53258(11) 0.64713(19) 0.0453(5) Uani 1 1 d .
H2A H 0.0628 0.5223 0.5949 0.068 Uiso 1 1 calc R
H2B H 0.1518 0.5781 0.6805 0.068 Uiso 1 1 calc R
H2C H 0.1769 0.4979 0.7072 0.068 Uiso 1 1 calc R
C3 C 0.2603(3) 0.58795(10) 0.48973(19) 0.0626(7) Uani 1 1 d .
H3A H 0.3384 0.5846 0.4473 0.094 Uiso 1 1 calc R
H3B H 0.2641 0.6333 0.5254 0.094 Uiso 1 1 calc R
H3C H 0.1637 0.5816 0.4381 0.094 Uiso 1 1 calc R
C4 C 0.4375(2) 0.53762(10) 0.66188(17) 0.0386(5) Uani 1 1 d .
H4A H 0.4480 0.5022 0.7206 0.058 Uiso 1 1 calc R
H4B H 0.4483 0.5831 0.6973 0.058 Uiso 1 1 calc R
H4C H 0.5141 0.5313 0.6186 0.058 Uiso 1 1 calc R
O1 O 0.27613(14) 0.46711(6) 0.51071(9) 0.0265(3) Uani 1 1 d .
C5 C 0.29088(18) 0.40377(8) 0.55869(14) 0.0230(3) Uani 1 1 d .
O2 O 0.30519(16) 0.39215(6) 0.66018(10) 0.0361(3) Uani 1 1 d .
C6 C 0.2857(2) 0.34714(8) 0.46932(14) 0.0260(4) Uani 1 1 d .
H6A H 0.3867 0.3383 0.4583 0.031 Uiso 1 1 calc R
H6B H 0.2235 0.3624 0.3962 0.031 Uiso 1 1 calc R
C7 C 0.22071(18) 0.27999(8) 0.50835(14) 0.0225(3) Uani 1 1 d .
H7A H 0.2930 0.2606 0.5735 0.027 Uiso 1 1 calc R
H7B H 0.1297 0.2914 0.5344 0.027 Uiso 1 1 calc R
N1 N 0.18464(14) 0.22666(6) 0.41771(11) 0.0204(3) Uani 1 1 d .
C8 C 0.05407(18) 0.23518(8) 0.33751(14) 0.0229(3) Uani 1 1 d .
O3 O -0.02043(13) 0.28944(6) 0.33410(11) 0.0308(3) Uani 1 1 d .
C9 C 0.00009(19) 0.17572(9) 0.25488(15) 0.0297(4) Uani 1 1 d .
H9A H -0.0961 0.1876 0.2065 0.045 Uiso 1 1 calc R
H9B H -0.0098 0.1340 0.2977 0.045 Uiso 1 1 calc R
H9C H 0.0717 0.1678 0.2078 0.045 Uiso 1 1 calc R
C10 C 0.27795(17) 0.16257(8) 0.42601(13) 0.0213(3) Uani 1 1 d .
H10 H 0.2570 0.1419 0.3486 0.026 Uiso 1 1 calc R
C11 C 0.44542(18) 0.18117(8) 0.45498(14) 0.0222(3) Uani 1 1 d .
C12 C 0.51015(19) 0.20700(9) 0.36743(15) 0.0266(4) Uani 1 1 d .
H12 H 0.4507 0.2128 0.2935 0.032 Uiso 1 1 calc R
C13 C 0.6622(2) 0.22408(9) 0.38932(16) 0.0305(4) Uani 1 1 d .
H13 H 0.7041 0.2414 0.3303 0.037 Uiso 1 1 calc R
C14 C 0.75122(19) 0.21536(9) 0.49854(16) 0.0318(4) Uani 1 1 d .
H14 H 0.8533 0.2266 0.5131 0.038 Uiso 1 1 calc R
C15 C 0.6892(2) 0.18996(9) 0.58625(16) 0.0319(4) Uani 1 1 d .
H15 H 0.7492 0.1843 0.6600 0.038 Uiso 1 1 calc R
C16 C 0.53675(19) 0.17285(9) 0.56423(15) 0.0285(4) Uani 1 1 d .
H16 H 0.4955 0.1556 0.6236 0.034 Uiso 1 1 calc R
C17 C 0.23683(18) 0.10692(8) 0.50586(14) 0.0250(4) Uani 1 1 d .
C18 C 0.2920(2) 0.03922(9) 0.49939(17) 0.0360(4) Uani 1 1 d .
H18 H 0.3496 0.0291 0.4458 0.043 Uiso 1 1 calc R
C19 C 0.2621(3) -0.01305(10) 0.57174(19) 0.0489(6) Uani 1 1 d .
H19 H 0.2991 -0.0581 0.5664 0.059 Uiso 1 1 calc R
C20 C 0.1772(3) 0.00169(11) 0.65205(19) 0.0516(6) Uani 1 1 d .
H20 H 0.1591 -0.0331 0.7020 0.062 Uiso 1 1 calc R
C21 C 0.1194(2) 0.06819(12) 0.65797(18) 0.0452(5) Uani 1 1 d .
H21 H 0.0603 0.0779 0.7107 0.054 Uiso 1 1 calc R
C22 C 0.1496(2) 0.12062(10) 0.58529(15) 0.0325(4) Uani 1 1 d .
H22 H 0.1109 0.1654 0.5900 0.039 Uiso 1 1 calc R

loop_
_atom_site_aniso_label
_atom_site_aniso_U_11
_atom_site_aniso_U_22
_atom_site_aniso_U_33
_atom_site_aniso_U_23
_atom_site_aniso_U_13
_atom_site_aniso_U_12
C1 0.0452(11) 0.0185(8) 0.0295(9) -0.0061(7) 0.0049(8) -0.0007(7)
C2 0.0409(12) 0.0422(12) 0.0520(13) -0.0195(10) 0.0086(10) 0.0068(9)
C3 0.116(2) 0.0190(10) 0.0470(13) 0.0019(9) 0.0049(14) 0.0030(11)
C4 0.0431(11) 0.0361(10) 0.0378(11) -0.0122(8) 0.0116(9) -0.0153(9)
O1 0.0396(7) 0.0164(5) 0.0231(6) -0.0013(4) 0.0066(5) -0.0014(5)
C5 0.0226(8) 0.0218(8) 0.0244(8) -0.0001(6) 0.0050(6) -0.0023(6)
O2 0.0596(9) 0.0256(6) 0.0227(6) 0.0001(5) 0.0086(6) -0.0041(6)
C6 0.0325(9) 0.0213(8) 0.0260(8) -0.0025(7) 0.0102(7) -0.0038(7)
C7 0.0244(8) 0.0196(8) 0.0242(8) -0.0030(6) 0.0068(7) -0.0009(6)
N1 0.0211(7) 0.0171(6) 0.0223(7) -0.0011(5) 0.0033(5) 0.0001(5)
C8 0.0209(8) 0.0239(8) 0.0246(8) 0.0020(6) 0.0065(6) -0.0027(6)
O3 0.0231(6) 0.0279(6) 0.0400(7) 0.0003(5) 0.0037(5) 0.0040(5)
C9 0.0267(9) 0.0314(9) 0.0291(9) -0.0030(7) 0.0020(7) -0.0041(7)
C10 0.0241(8) 0.0185(7) 0.0210(8) -0.0016(6) 0.0044(6) 0.0004(6)
C11 0.0243(8) 0.0170(7) 0.0249(8) -0.0029(6) 0.0048(6) -0.0001(6)
C12 0.0261(9) 0.0274(9) 0.0261(9) 0.0003(7) 0.0050(7) 0.0007(7)
C13 0.0292(9) 0.0287(9) 0.0367(10) -0.0005(7) 0.0138(8) -0.0026(7)
C14 0.0216(9) 0.0266(9) 0.0459(11) -0.0052(8) 0.0048(8) -0.0016(7)
C15 0.0281(9) 0.0309(9) 0.0321(9) -0.0021(7) -0.0033(7) -0.0006(7)
C16 0.0292(9) 0.0296(9) 0.0258(9) 0.0012(7) 0.0043(7) -0.0019(7)
C17 0.0249(8) 0.0214(8) 0.0262(8) 0.0010(6) 0.0005(7) -0.0058(6)
C18 0.0431(11) 0.0228(9) 0.0397(11) -0.0003(8) 0.0043(9) -0.0030(8)
C19 0.0622(15) 0.0246(10) 0.0521(13) 0.0060(9) -0.0041(11) -0.0085(9)
C20 0.0618(15) 0.0398(12) 0.0472(13) 0.0182(10) -0.0007(11) -0.0249(11)
C21 0.0443(12) 0.0501(13) 0.0426(12) 0.0095(10) 0.0123(10) -0.0177(10)
C22 0.0310(9) 0.0310(9) 0.0359(10) 0.0032(8) 0.0085(8) -0.0067(7)

loop_
_atom_type_symbol
_atom_type_description
_atom_type_scat_dispersion_real
_atom_type_scat_dispersion_imag
_atom_type_scat_source
C C 0.0033 0.0016 'International Tables Vol C Tables 4.2.6.8 and 6.1.1.4'
H H 0.0000 0.0000 'International Tables Vol C Tables 4.2.6.8 and 6.1.1.4'
N N 0.0061 0.0033 'International Tables Vol C Tables 4.2.6.8 and 6.1.1.4'
O O 0.0106 0.0060 'International Tables Vol C Tables 4.2.6.8 and 6.1.1.4'

loop_
_geom_angle_atom_site_label_1
_geom_angle_atom_site_label_2
_geom_angle_atom_site_label_3
_geom_angle
O1 C1 C4 109.72(15)
O1 C1 C3 101.24(14)
C4 C1 C3 111.24(18)
O1 C1 C2 110.82(15)
C4 C1 C2 112.10(15)
C3 C1 C2 111.21(18)
C1 C2 H2A 109.5
C1 C2 H2B 109.5
H2A C2 H2B 109.5
C1 C2 H2C 109.5
H2A C2 H2C 109.5
H2B C2 H2C 109.5
C1 C3 H3A 109.5
C1 C3 H3B 109.5
H3A C3 H3B 109.5
C1 C3 H3C 109.5
H3A C3 H3C 109.5
H3B C3 H3C 109.5
C1 C4 H4A 109.5
C1 C4 H4B 109.5
H4A C4 H4B 109.5
C1 C4 H4C 109.5
H4A C4 H4C 109.5
H4B C4 H4C 109.5
C5 O1 C1 121.43(13)
O2 C5 O1 125.07(15)
O2 C5 C6 123.56(15)
O1 C5 C6 111.37(13)
C5 C6 C7 109.95(13)
C5 C6 H6A 109.7
C7 C6 H6A 109.7
C5 C6 H6B 109.7
C7 C6 H6B 109.7
H6A C6 H6B 108.2
N1 C7 C6 113.47(13)
N1 C7 H7A 108.9
C6 C7 H7A 108.9
N1 C7 H7B 108.9
C6 C7 H7B 108.9
H7A C7 H7B 107.7
C8 N1 C7 116.83(13)
C8 N1 C10 123.02(13)
C7 N1 C10 119.60(12)
O3 C8 N1 120.79(15)
O3 C8 C9 120.87(15)
N1 C8 C9 118.32(14)
C8 C9 H9A 109.5
C8 C9 H9B 109.5
H9A C9 H9B 109.5
C8 C9 H9C 109.5
H9A C9 H9C 109.5
H9B C9 H9C 109.5
N1 C10 C17 113.66(13)
N1 C10 C11 110.54(12)
C17 C10 C11 113.05(13)
N1 C10 H10 106.3
C17 C10 H10 106.3
C11 C10 H10 106.3
C16 C11 C12 118.40(15)
C16 C11 C10 122.99(15)
C12 C11 C10 118.60(14)
C13 C12 C11 120.72(16)
C13 C12 H12 119.6
C11 C12 H12 119.6
C14 C13 C12 120.02(17)
C14 C13 H13 120.0
C12 C13 H13 120.0
C15 C14 C13 120.09(16)
C15 C14 H14 120.0
C13 C14 H14 120.0
C14 C15 C16 119.85(17)
C14 C15 H15 120.1
C16 C15 H15 120.1
C11 C16 C15 120.91(17)
C11 C16 H16 119.5
C15 C16 H16 119.5
C22 C17 C18 118.65(16)
C22 C17 C10 123.30(15)
C18 C17 C10 118.04(15)
C19 C18 C17 120.8(2)
C19 C18 H18 119.6
C17 C18 H18 119.6
C18 C19 C20 120.0(2)
C18 C19 H19 120.0
C20 C19 H19 120.0
C21 C20 C19 119.91(19)
C21 C20 H20 120.0
C19 C20 H20 120.0
C20 C21 C22 120.0(2)
C20 C21 H21 120.0
C22 C21 H21 120.0
C17 C22 C21 120.66(19)
C17 C22 H22 119.7
C21 C22 H22 119.7

loop_
_geom_bond_atom_site_label_1
_geom_bond_atom_site_label_2
_geom_bond_distance
C1 O1 1.4874(19)
C1 C4 1.512(3)
C1 C3 1.514(3)
C1 C2 1.521(3)
C2 H2A 0.9600
C2 H2B 0.9600
C2 H2C 0.9600
C3 H3A 0.9600
C3 H3B 0.9600
C3 H3C 0.9600
C4 H4A 0.9600
C4 H4B 0.9600
C4 H4C 0.9600
O1 C5 1.3300(19)
C5 O2 1.2046(19)
C5 C6 1.508(2)
C6 C7 1.525(2)
C6 H6A 0.9700
C6 H6B 0.9700
C7 N1 1.4648(19)
C7 H7A 0.9700
C7 H7B 0.9700
N1 C8 1.356(2)
N1 C10 1.4786(19)
C8 O3 1.2326(19)
C8 C9 1.509(2)
C9 H9A 0.9600
C9 H9B 0.9600
C9 H9C 0.9600
C10 C17 1.524(2)
C10 C11 1.525(2)
C10 H10 0.9800
C11 C16 1.386(2)
C11 C12 1.394(2)
C12 C13 1.386(2)
C12 H12 0.9300
C13 C14 1.379(3)
C13 H13 0.9300
C14 C15 1.378(3)
C14 H14 0.9300
C15 C16 1.390(2)
C15 H15 0.9300
C16 H16 0.9300
C17 C22 1.385(2)
C17 C18 1.394(2)
C18 C19 1.382(3)
C18 H18 0.9300
C19 C20 1.382(3)
C19 H19 0.9300
C20 C21 1.381(3)
C20 H20 0.9300
C21 C22 1.388(3)
C21 H21 0.9300
C22 H22 0.9300
